data_4025848
loop_
_publ_author_name
'Sharan K. Bagal'
'Stephen G. Davies'
'James A. Lee'
'Paul M. Roberts'
'Philip M. Scott'
'James E. Thomson'

_publ_contact_author_address
;Department of Chemistry
Chemistry Research Laboratory
University of Oxford
Mansfield Road
Oxford
OX1 3TA
U.K.
;
_publ_contact_author_email steve.davies@chem.ox.ac.uk
_publ_contact_author_fax '+44 1865 275633'
_publ_contact_author_name 'Stephen G. Davies'
_publ_contact_author_phone '+44 1865 275695'
_publ_section_title
;
 Syntheses of the Enantiomers of 1-Deoxynojirimycin and
 1-Deoxyaltronojirimycin via Chemo- and Diastereoselective Olefinic
 Oxidation of Unsaturated Amines
;
_journal_name_full 'Journal of Organic Chemistry'
_journal_page_first 8133
_journal_page_last 8146
_journal_paper_doi 10.1021/jo101756g
_journal_volume 75
_journal_year 2010
_chemical_absolute_configuration unk
_chemical_formula_moiety 'C18 H19 N1'
_chemical_formula_sum 'C18 H19 N'
_chemical_formula_weight 249.36
_space_group_IT_number 19
_symmetry_cell_setting orthorhombic
_symmetry_space_group_name_Hall 'P 2ac 2ab'
_symmetry_space_group_name_H-M 'P 21 21 21'
_atom_sites_solution_hydrogens geom
_atom_sites_solution_primary direct
_audit_creation_date 09-09-03
_audit_creation_method CRYSTALS_ver_12.85
_cell_angle_alpha 90
_cell_angle_beta 90
_cell_angle_gamma 90
_cell_formula_units_Z 4
_cell_length_a 7.1891(2)
_cell_length_b 7.2120(2)
_cell_length_c 27.0900(9)
_cell_measurement_reflns_used 2704
_cell_measurement_temperature 150
_cell_measurement_theta_max 27
_cell_measurement_theta_min 5
_cell_volume 1404.56(7)
_computing_cell_refinement 'DENZO/SCALEPACK (Otwinowski & Minor, 1997)'
_computing_data_collection 'COLLECT (Nonius, 1997-2001).'
_computing_data_reduction 'DENZO/SCALEPACK (Otwinowski & Minor, 1997)'
_computing_molecular_graphics 'CAMERON (Watkin et al., 1996)'
_computing_publication_material 'CRYSTALS (Betteridge et al., 2003)'
_computing_structure_refinement 'CRYSTALS (Betteridge et al., 2003)'
_computing_structure_solution 'SIR92 (Altomare et al., 1994)'
_diffrn_ambient_temperature 150
_diffrn_measured_fraction_theta_full 0.988
_diffrn_measured_fraction_theta_max 0.984
_diffrn_measurement_device 'Nonius KappaCCD'
_diffrn_measurement_device_type Area
_diffrn_measurement_method \w
_diffrn_radiation_monochromator graphite
_diffrn_radiation_type 'Mo K\a'
_diffrn_radiation_wavelength 0.71073
_diffrn_reflns_av_R_equivalents 0.047
_diffrn_reflns_limit_h_max 9
_diffrn_reflns_limit_h_min -9
_diffrn_reflns_limit_k_max 9
_diffrn_reflns_limit_k_min -8
_diffrn_reflns_limit_l_max 35
_diffrn_reflns_limit_l_min -34
_diffrn_reflns_number 5560
_diffrn_reflns_theta_full 25.826
_diffrn_reflns_theta_max 27.475
_diffrn_reflns_theta_min 5.328
_diffrn_standards_number 0
_exptl_absorpt_coefficient_mu 0.068
_exptl_absorpt_correction_T_max 0.99
_exptl_absorpt_correction_T_min 0.99
_exptl_absorpt_correction_type multi-scan
_exptl_absorpt_process_details 'DENZO/SCALEPACK (Otwinowski & Minor, 1997)'
_exptl_crystal_colour colourless
_exptl_crystal_density_diffrn 1.179
_exptl_crystal_density_method 'not measured'
_exptl_crystal_description plate
_exptl_crystal_F_000 536
_exptl_crystal_size_max 0.19
_exptl_crystal_size_mid 0.14
_exptl_crystal_size_min 0.12
_refine_diff_density_max 0.27
_refine_diff_density_min -0.26
_refine_ls_extinction_method None
_refine_ls_goodness_of_fit_ref 0.9305
_refine_ls_hydrogen_treatment constr
_refine_ls_matrix_type full
_refine_ls_number_parameters 172
_refine_ls_number_reflns 1860
_refine_ls_number_restraints 0
_refine_ls_R_factor_all 0.0837
_refine_ls_R_factor_gt 0.0508
_refine_ls_shift/su_max 0.000188
_refine_ls_structure_factor_coef Fsqd
_refine_ls_weighting_details
;
 Method= Modified Sheldrick 
 w=1/[\s^2^(F^2^) + ( 0.05P)^2^ + 0.31P] 
 ,where P=(max(Fo^2^,0) + 2Fc^2^)/3 
;
_refine_ls_weighting_scheme calc
_refine_ls_wR_factor_all 0.1182
_refine_ls_wR_factor_gt 0.1069
_refine_ls_wR_factor_ref 0.1182
_reflns_limit_h_max 9
_reflns_limit_h_min 0
_reflns_limit_k_max 9
_reflns_limit_k_min 0
_reflns_limit_l_max 34
_reflns_limit_l_min 0
_reflns_number_gt 1236
_reflns_number_total 1860
_reflns_threshold_expression I>2.0\s(I)
_oxford_diffrn_Wilson_B_factor 4.10
_oxford_diffrn_Wilson_scale 3.37
_oxford_refine_ls_r_factor_ref 0.0837
_oxford_refine_ls_scale 0.595(2)
_oxford_reflns_number_all 1860
_oxford_reflns_threshold_expression_ref I>-3.0\s(I)
_oxford_structure_analysis_title '9031615 SGD264'
_cod_data_source_file jo101756g_si_002.cif
_cod_data_source_block 1
_cod_depositor_comments
;
The following automatic conversions were performed:

'_symmetry_cell_setting' value 'Orthorhombic' changed to
'orthorhombic' according to the built-in table from CIF Core
dictionary named 'cif_core.dic' version 2.4.1 from 2010-06-29.

Automatic conversion script
Id: cif_fix_values 1646 2011-03-28 12:23:43Z adriana 
;
_cod_original_sg_symbol_H-M 'P 21 21 21 '
_cod_original_formula_sum 'C18 H19 N1'
_cod_database_code 4025848

loop_
_symmetry_equiv_pos_as_xyz
x,y,z
x+1/2,-y+1/2,-z
-x,y+1/2,-z+1/2
-x+1/2,-y,z+1/2

loop_
_atom_site_label
_atom_site_type_symbol
_atom_site_fract_x
_atom_site_fract_y
_atom_site_fract_z
_atom_site_U_iso_or_equiv
_atom_site_occupancy
_atom_site_adp_type
_atom_site_refinement_flags_posn
_atom_site_refinement_flags_adp
_atom_site_refinement_flags_occupancy
_atom_site_disorder_assembly
_atom_site_disorder_group
_oxford_atom_site_special_shape
_atom_site_attached_hydrogens
C1 C 0.2324(3) 0.3119(3) 0.40964(8) 0.0442 1.0000 Uani . . . . . . .
C2 C 0.3806(3) 0.2202(3) 0.37812(8) 0.0441 1.0000 Uani . . . . . . .
C3 C 0.3418(3) 0.1523(3) 0.32961(8) 0.0409 1.0000 Uani . . . . . . .
C4 C 0.1657(3) 0.1724(3) 0.30570(8) 0.0447 1.0000 Uani . . . . . . .
C5 C 0.1363(4) 0.1044(4) 0.25946(9) 0.0557 1.0000 Uani . . . . . . .
C6 C 0.2795(5) 0.0124(4) 0.23359(10) 0.0634 1.0000 Uani . . . . . . .
C7 C 0.4484(4) -0.0074(4) 0.25489(10) 0.0615 1.0000 Uani . . . . . . .
C8 C 0.4845(3) 0.0589(3) 0.30292(10) 0.0495 1.0000 Uani . . . . . . .
C9 C 0.6612(4) 0.0366(4) 0.32513(12) 0.0642 1.0000 Uani . . . . . . .
C10 C 0.6955(4) 0.1016(4) 0.37114(12) 0.0682 1.0000 Uani . . . . . . .
C11 C 0.5555(4) 0.1932(4) 0.39739(10) 0.0592 1.0000 Uani . . . . . . .
N12 N 0.3082(3) 0.4819(3) 0.43218(7) 0.0625 1.0000 Uani . . . . . . .
C13 C 0.3637(4) 0.6184(4) 0.39508(12) 0.0727 1.0000 Uani . . . . . . .
C14 C 0.2173(5) 0.6916(4) 0.36172(11) 0.0721 1.0000 Uani . . . . . . .
C15 C 0.0394(5) 0.7063(4) 0.36957(13) 0.0751 1.0000 Uani . . . . . . .
C16 C -0.0657(5) 0.6599(5) 0.41207(18) 0.0933 1.0000 Uani . . . . . . .
C17 C -0.0098(7) 0.5996(5) 0.45478(18) 0.1058 1.0000 Uani . . . . . . .
C18 C 0.1842(7) 0.5626(5) 0.46984(10) 0.0981 1.0000 Uani . . . . . . .
C19 C 0.1676(5) 0.1736(4) 0.44886(9) 0.0704 1.0000 Uani . . . . . . .
H11 H 0.1219 0.3455 0.3880 0.0519 1.0000 Uiso R . . . . . .
H41 H 0.0663 0.2315 0.3224 0.0493 1.0000 Uiso R . . . . . .
H51 H 0.0181 0.1196 0.2449 0.0652 1.0000 Uiso R . . . . . .
H61 H 0.2576 -0.0336 0.2018 0.0751 1.0000 Uiso R . . . . . .
H71 H 0.5448 -0.0667 0.2376 0.0720 1.0000 Uiso R . . . . . .
H91 H 0.7568 -0.0232 0.3075 0.0742 1.0000 Uiso R . . . . . .
H101 H 0.8152 0.0836 0.3857 0.0798 1.0000 Uiso R . . . . . .
H111 H 0.5783 0.2385 0.4293 0.0669 1.0000 Uiso R . . . . . .
H131 H 0.4176 0.7240 0.4138 0.0854 1.0000 Uiso R . . . . . .
H132 H 0.4584 0.5583 0.3745 0.0849 1.0000 Uiso R . . . . . .
H141 H 0.2584 0.7317 0.3301 0.0864 1.0000 Uiso R . . . . . .
H151 H -0.0298 0.7558 0.3429 0.0874 1.0000 Uiso R . . . . . .
H161 H -0.1920 0.6754 0.4089 0.1112 1.0000 Uiso R . . . . . .
H171 H -0.1002 0.5742 0.4777 0.1284 1.0000 Uiso R . . . . . .
H182 H 0.2415 0.6798 0.4787 0.1143 1.0000 Uiso R . . . . . .
H181 H 0.1795 0.4803 0.4981 0.1140 1.0000 Uiso R . . . . . .
H192 H 0.0580 0.2200 0.4665 0.1041 1.0000 Uiso R . . . . . .
H191 H 0.2744 0.1527 0.4710 0.1041 1.0000 Uiso R . . . . . .
H193 H 0.1347 0.0554 0.4330 0.1037 1.0000 Uiso R . . . . . .

loop_
_atom_site_aniso_label
_atom_site_aniso_U_11
_atom_site_aniso_U_22
_atom_site_aniso_U_33
_atom_site_aniso_U_23
_atom_site_aniso_U_13
_atom_site_aniso_U_12
C1 0.0527(14) 0.0391(12) 0.0408(11) 0.0009(10) -0.0056(11) 0.0062(12)
C2 0.0419(13) 0.0401(13) 0.0503(13) 0.0071(11) -0.0022(11) 0.0036(11)
C3 0.0376(12) 0.0345(11) 0.0505(12) 0.0051(10) 0.0060(11) 0.0024(11)
C4 0.0418(12) 0.0466(13) 0.0457(12) -0.0007(11) 0.0066(11) -0.0023(12)
C5 0.0554(15) 0.0606(16) 0.0513(14) -0.0063(13) -0.0009(13) -0.0069(15)
C6 0.080(2) 0.0555(16) 0.0550(14) -0.0121(14) 0.0145(15) -0.0100(17)
C7 0.071(2) 0.0443(15) 0.0693(17) -0.0044(14) 0.0288(16) 0.0037(15)
C8 0.0488(14) 0.0352(12) 0.0645(15) 0.0060(12) 0.0145(13) 0.0038(12)
C9 0.0481(15) 0.0483(16) 0.096(2) 0.0152(16) 0.0164(16) 0.0158(14)
C10 0.0445(15) 0.0656(18) 0.094(2) 0.0180(18) -0.0061(16) 0.0107(15)
C11 0.0515(15) 0.0572(16) 0.0690(16) 0.0061(15) -0.0140(13) 0.0086(15)
N12 0.0738(16) 0.0521(13) 0.0616(13) -0.0129(11) -0.0208(12) 0.0033(13)
C13 0.0573(17) 0.0493(16) 0.112(2) -0.0202(17) 0.0179(18) -0.0116(16)
C14 0.108(3) 0.0432(15) 0.0656(17) 0.0082(14) 0.0250(19) 0.0058(19)
C15 0.093(2) 0.0475(16) 0.085(2) 0.0029(17) -0.009(2) 0.0234(19)
C16 0.061(2) 0.056(2) 0.164(4) 0.002(3) 0.030(2) 0.0138(17)
C17 0.140(4) 0.0515(19) 0.126(3) 0.009(2) 0.090(3) 0.018(2)
C18 0.183(5) 0.061(2) 0.0506(16) -0.0151(14) 0.015(2) 0.005(3)
C19 0.093(2) 0.0580(17) 0.0603(15) 0.0133(14) 0.0164(17) 0.0134(18)

loop_
_atom_type_symbol
_atom_type_scat_dispersion_real
_atom_type_scat_dispersion_imag
_atom_type_scat_Cromer_Mann_a1
_atom_type_scat_Cromer_Mann_b1
_atom_type_scat_Cromer_Mann_a2
_atom_type_scat_Cromer_Mann_b2
_atom_type_scat_Cromer_Mann_a3
_atom_type_scat_Cromer_Mann_b3
_atom_type_scat_Cromer_Mann_a4
_atom_type_scat_Cromer_Mann_b4
_atom_type_scat_Cromer_Mann_c
_atom_type_scat_source
C 0.0033 0.0016 2.3100 20.8439 1.0200 10.2075 1.5886 0.5687 0.8650 51.6512 0.2156 'International Tables Vol C 4.2.6.8 and 6.1.1.4'
H 0.0000 0.0000 0.4930 10.5109 0.3229 26.1257 0.1402 3.1424 0.0408 57.7998 0.0030 'International Tables Vol C 4.2.6.8 and 6.1.1.4'
N 0.0061 0.0033 12.2126 0.0057 3.1322 9.8933 2.0125 28.9975 1.1663 0.5826 -11.5290 'International Tables Vol C 4.2.6.8 and 6.1.1.4'

loop_
_geom_angle_atom_site_label_1
_geom_angle_site_symmetry_1
_geom_angle_atom_site_label_2
_geom_angle_site_symmetry_2
_geom_angle_atom_site_label_3
_geom_angle_site_symmetry_3
_geom_angle
_geom_angle_publ_flag
C2 . C1 . N12 . 109.6(2) yes
C2 . C1 . C19 . 108.7(2) yes
N12 . C1 . C19 . 111.53(19) yes
C2 . C1 . H11 . 109.1 no
N12 . C1 . H11 . 109.2 no
C19 . C1 . H11 . 108.6 no
C1 . C2 . C3 . 122.0(2) yes
C1 . C2 . C11 . 119.3(2) yes
C3 . C2 . C11 . 118.6(2) yes
C2 . C3 . C4 . 123.7(2) yes
C2 . C3 . C8 . 119.2(2) yes
C4 . C3 . C8 . 117.1(2) yes
C3 . C4 . C5 . 121.2(2) yes
C3 . C4 . H41 . 119.8 no
C5 . C4 . H41 . 119.0 no
C4 . C5 . C6 . 120.9(3) yes
C4 . C5 . H51 . 118.8 no
C6 . C5 . H51 . 120.3 no
C5 . C6 . C7 . 119.5(2) yes
C5 . C6 . H61 . 120.0 no
C7 . C6 . H61 . 120.4 no
C6 . C7 . C8 . 121.6(2) yes
C6 . C7 . H71 . 119.9 no
C8 . C7 . H71 . 118.6 no
C3 . C8 . C7 . 119.7(2) yes
C3 . C8 . C9 . 119.0(2) yes
C7 . C8 . C9 . 121.3(3) yes
C8 . C9 . C10 . 121.1(3) yes
C8 . C9 . H91 . 119.4 no
C10 . C9 . H91 . 119.5 no
C9 . C10 . C11 . 120.0(3) yes
C9 . C10 . H101 . 119.7 no
C11 . C10 . H101 . 120.2 no
C10 . C11 . C2 . 122.1(3) yes
C10 . C11 . H111 . 120.4 no
C2 . C11 . H111 . 117.4 no
C1 . N12 . C13 . 112.10(19) yes
C1 . N12 . C18 . 113.0(2) yes
C13 . N12 . C18 . 112.0(2) yes
N12 . C13 . C14 . 117.7(2) yes
N12 . C13 . H131 . 105.7 no
C14 . C13 . H131 . 108.4 no
N12 . C13 . H132 . 106.4 no
C14 . C13 . H132 . 107.6 no
H131 . C13 . H132 . 111.0 no
C13 . C14 . C15 . 128.8(3) yes
C13 . C14 . H141 . 115.8 no
C15 . C14 . H141 . 115.3 no
C14 . C15 . C16 . 129.6(3) yes
C14 . C15 . H151 . 115.0 no
C16 . C15 . H151 . 115.4 no
C15 . C16 . C17 . 129.6(4) yes
C15 . C16 . H161 . 115.0 no
C17 . C16 . H161 . 115.4 no
C16 . C17 . C18 . 126.8(3) yes
C16 . C17 . H171 . 116.7 no
C18 . C17 . H171 . 116.5 no
C17 . C18 . N12 . 116.8(3) yes
C17 . C18 . H182 . 108.2 no
N12 . C18 . H182 . 104.9 no
C17 . C18 . H181 . 107.2 no
N12 . C18 . H181 . 109.0 no
H182 . C18 . H181 . 110.6 no
C1 . C19 . H192 . 111.1 no
C1 . C19 . H191 . 106.6 no
H192 . C19 . H191 . 112.4 no
C1 . C19 . H193 . 109.5 no
H192 . C19 . H193 . 108.4 no
H191 . C19 . H193 . 108.8 no

loop_
_geom_bond_atom_site_label_1
_geom_bond_site_symmetry_1
_geom_bond_atom_site_label_2
_geom_bond_site_symmetry_2
_geom_bond_distance
_geom_bond_publ_flag
C1 . C2 . 1.517(3) yes
C1 . N12 . 1.474(3) yes
C1 . C19 . 1.530(3) yes
C1 . H11 . 1.017 no
C2 . C3 . 1.430(3) yes
C2 . C11 . 1.375(3) yes
C3 . C4 . 1.429(3) yes
C3 . C8 . 1.424(3) yes
C4 . C5 . 1.362(3) yes
C4 . H41 . 0.947 no
C5 . C6 . 1.411(4) yes
C5 . H51 . 0.944 no
C6 . C7 . 1.352(4) yes
C6 . H61 . 0.937 no
C7 . C8 . 1.410(4) yes
C7 . H71 . 0.939 no
C8 . C9 . 1.415(4) yes
C9 . C10 . 1.354(4) yes
C9 . H91 . 0.941 no
C10 . C11 . 1.399(4) yes
C10 . H101 . 0.955 no
C11 . H111 . 0.938 no
N12 . C13 . 1.462(4) yes
N12 . C18 . 1.475(4) yes
C13 . C14 . 1.484(4) yes
C13 . H131 . 0.994 no
C13 . H132 . 0.981 no
C14 . C15 . 1.301(4) yes
C14 . H141 . 0.951 no
C15 . C16 . 1.418(5) yes
C15 . H151 . 0.947 no
C16 . C17 . 1.300(5) yes
C16 . H161 . 0.918 no
C17 . C18 . 1.477(6) yes
C17 . H171 . 0.917 no
C18 . H182 . 0.970 no
C18 . H181 . 0.970 no
C19 . H192 . 0.981 no
C19 . H191 . 0.986 no
C19 . H193 . 0.984 no

loop_
_cod_related_entry_id
_cod_related_entry_database
_cod_related_entry_code
1 ChemSpider 30659312
